data_7058337
loop_
_publ_author_name
'Chen, Yong'
'Long, Qiao-Qiao'
'Hu, Zhao-Bo'
'Wang, Hui-Sheng'
'Huang, Zhi-Yong'
'Chen, Wei'
'Song, You'
'Zhang, Zai-Chao'
'Yang, Feng-Jun'

_publ_section_title
;
 Synthesis, crystal structures and magnetic properties of a series of
 pentanuclear heterometallic [CuII3LnIII2] (Ln = Ho, Dy, and Gd) complexes
 containing mixed organic ligands
;
_journal_issue 21
_journal_name_full 'New Journal of Chemistry'
_journal_page_first 8101
_journal_paper_doi 10.1039/C9NJ00892F
_journal_volume 43
_journal_year 2019
_chemical_formula_sum 'C58 H81 Cl2 Cu3 Gd2 N17 O14'
_chemical_formula_weight 1816.41
_space_group_crystal_system monoclinic
_space_group_IT_number 14
_space_group_name_Hall '-P 2yn'
_space_group_name_H-M_alt 'P 1 21/n 1'
_symmetry_space_group_name_Hall '-P 2yn'
_symmetry_space_group_name_H-M 'P 1 21/n 1'
_atom_sites_solution_hydrogens mixed
_audit_creation_method SHELXL-2014/7
_audit_update_record
;
2019-04-16 deposited with the CCDC.    2019-04-29 downloaded from the CCDC.
;
_cell_angle_alpha 90
_cell_angle_beta 90.9270(10)
_cell_angle_gamma 90
_cell_formula_units_Z 4
_cell_length_a 12.3998(6)
_cell_length_b 20.2013(8)
_cell_length_c 28.1694(12)
_cell_measurement_reflns_used 6583
_cell_measurement_temperature 173(2)
_cell_measurement_theta_max 25.3647
_cell_measurement_theta_min 2.7453
_cell_volume 7055.3(5)
_computing_cell_refinement 'Bruker SMART'
_computing_data_collection 'Bruker SMART'
_computing_data_reduction 'Bruker SAINT'
_computing_molecular_graphics 'Bruker SHELXTL'
_computing_publication_material 'Bruker SHELXTL'
_computing_structure_refinement 'SHELXL-2014/7 (Sheldrick, 2014)'
_computing_structure_solution 'SHELXS-97 (Sheldrick, 1990)'
_diffrn_ambient_temperature 173(2)
_diffrn_measured_fraction_theta_full 0.992
_diffrn_measured_fraction_theta_max 0.992
_diffrn_measurement_device_type 'PHOTON 100 CMOS detector'
_diffrn_measurement_method 'omega scan'
_diffrn_radiation_type MoK\a
_diffrn_radiation_wavelength 0.71073
_diffrn_reflns_av_R_equivalents 0.1033
_diffrn_reflns_av_unetI/netI 0.1063
_diffrn_reflns_Laue_measured_fraction_full 0.992
_diffrn_reflns_Laue_measured_fraction_max 0.992
_diffrn_reflns_limit_h_max 14
_diffrn_reflns_limit_h_min -13
_diffrn_reflns_limit_k_max 21
_diffrn_reflns_limit_k_min -24
_diffrn_reflns_limit_l_max 33
_diffrn_reflns_limit_l_min -33
_diffrn_reflns_number 36081
_diffrn_reflns_point_group_measured_fraction_full 0.992
_diffrn_reflns_point_group_measured_fraction_max 0.992
_diffrn_reflns_theta_full 24.999
_diffrn_reflns_theta_max 24.999
_diffrn_reflns_theta_min 2.742
_diffrn_source 'fine-focus sealed tube'
_exptl_absorpt_coefficient_mu 2.892
_exptl_absorpt_correction_T_max 0.7452
_exptl_absorpt_correction_T_min 0.5732
_exptl_absorpt_correction_type multi-scan
_exptl_absorpt_process_details 'SADABS (Bruker, 2014)'
_exptl_crystal_colour 'dark green'
_exptl_crystal_density_diffrn 1.710
_exptl_crystal_description plate
_exptl_crystal_F_000 3636
_exptl_crystal_preparation 'Magnetic properties'
_exptl_crystal_size_max 0.22
_exptl_crystal_size_mid 0.13
_exptl_crystal_size_min 0.08
_refine_diff_density_max 0.948
_refine_diff_density_min -1.759
_refine_diff_density_rms 0.168
_refine_ls_extinction_method none
_refine_ls_goodness_of_fit_ref 1.076
_refine_ls_hydrogen_treatment constr
_refine_ls_matrix_type full
_refine_ls_number_parameters 872
_refine_ls_number_reflns 12323
_refine_ls_number_restraints 21
_refine_ls_restrained_S_all 1.077
_refine_ls_R_factor_all 0.1204
_refine_ls_R_factor_gt 0.0702
_refine_ls_shift/su_max 0.001
_refine_ls_shift/su_mean 0.000
_refine_ls_structure_factor_coef Fsqd
_refine_ls_weighting_details 'w=1/[\s^2^(Fo^2^)+60.3463P] where P=(Fo^2^+2Fc^2^)/3'
_refine_ls_weighting_scheme calc
_refine_ls_wR_factor_gt 0.0990
_refine_ls_wR_factor_ref 0.1078
_reflns_Friedel_coverage 0.000
_reflns_number_gt 8214
_reflns_number_total 12323
_reflns_threshold_expression 'I > 2\s(I)'
_cod_data_source_file c9nj00892f2.cif
_cod_data_source_block complex_3
_cod_depositor_comments 'Adding full bibliography for 7058336--7058338.cif.'
_cod_database_code 7058337
_shelx_shelxl_version_number 2014/7
_shelx_space_group_comment
;
The symmetry employed for this shelxl refinement is uniquely defined
by the following loop, which should always be used as a source of
symmetry information in preference to the above space-group names.
They are only intended as comments.
;

loop_
_space_group_symop_operation_xyz
'x, y, z'
'-x+1/2, y+1/2, -z+1/2'
'-x, -y, -z'
'x-1/2, -y-1/2, z-1/2'

loop_
_atom_site_label
_atom_site_type_symbol
_atom_site_fract_x
_atom_site_fract_y
_atom_site_fract_z
_atom_site_U_iso_or_equiv
_atom_site_adp_type
_atom_site_occupancy
_atom_site_site_symmetry_order
_atom_site_calc_flag
_atom_site_refinement_flags_posn
_atom_site_refinement_flags_adp
C1 C 0.0401(8) 0.0097(4) 0.1517(3) 0.021(2) Uani 1 1 d . .
C2 C -0.0321(9) 0.0253(5) 0.1128(3) 0.027(2) Uani 1 1 d . .
C3 C 0.0049(9) 0.0288(5) 0.0675(4) 0.033(3) Uani 1 1 d . .
H3 H -0.0441 0.0376 0.0420 0.040 Uiso 1 1 calc R U
C4 C 0.1148(10) 0.0197(5) 0.0585(4) 0.042(3) Uani 1 1 d . .
H4 H 0.1400 0.0225 0.0269 0.051 Uiso 1 1 calc R U
C5 C 0.1839(9) 0.0071(5) 0.0939(3) 0.030(3) Uani 1 1 d . .
H5 H 0.2583 0.0017 0.0873 0.037 Uiso 1 1 calc R U
C6 C 0.1485(9) 0.0016(4) 0.1417(3) 0.022(2) Uani 1 1 d . .
C7 C 0.2275(9) -0.0037(4) 0.1792(3) 0.028(2) Uani 1 1 d . .
H7 H 0.3010 0.0016 0.1709 0.034 Uiso 1 1 calc R U
C8 C 0.2986(8) -0.0090(5) 0.2576(3) 0.026(2) Uani 1 1 d . .
H8A H 0.3668 -0.0025 0.2404 0.031 Uiso 1 1 calc R U
H8B H 0.3051 -0.0499 0.2768 0.031 Uiso 1 1 calc R U
C9 C 0.2779(8) 0.0506(5) 0.2901(3) 0.026(2) Uani 1 1 d . .
H9A H 0.3226 0.0883 0.2797 0.031 Uiso 1 1 calc R U
H9B H 0.2013 0.0638 0.2868 0.031 Uiso 1 1 calc R U
C10 C 0.4150(9) 0.0206(5) 0.3524(4) 0.041(3) Uani 1 1 d . .
H10A H 0.4435 -0.0090 0.3275 0.049 Uiso 1 1 calc R U
H10B H 0.4194 -0.0032 0.3831 0.049 Uiso 1 1 calc R U
C11 C 0.4813(10) 0.0809(5) 0.3553(5) 0.051(3) Uani 1 1 d . .
H11A H 0.4945 0.0988 0.3231 0.061 Uiso 1 1 calc R U
H11B H 0.5516 0.0715 0.3710 0.061 Uiso 1 1 calc R U
C12 C 0.4719(8) 0.1724(5) 0.4087(4) 0.036(3) Uani 1 1 d . .
H12 H 0.5484 0.1691 0.4093 0.043 Uiso 1 1 calc R U
C13 C 0.3132(8) 0.2378(4) 0.4347(3) 0.021(2) Uani 1 1 d . .
C14 C 0.4243(9) 0.2251(5) 0.4353(3) 0.032(3) Uani 1 1 d . .
C15 C 0.4948(9) 0.2701(5) 0.4583(4) 0.040(3) Uani 1 1 d . .
H15 H 0.5701 0.2614 0.4592 0.048 Uiso 1 1 calc R U
C16 C 0.4561(9) 0.3262(6) 0.4793(4) 0.049(3) Uani 1 1 d . .
H16 H 0.5040 0.3554 0.4956 0.058 Uiso 1 1 calc R U
C17 C 0.3455(9) 0.3405(5) 0.4765(4) 0.044(3) Uani 1 1 d . .
H17 H 0.3188 0.3806 0.4894 0.053 Uiso 1 1 calc R U
C18 C 0.2761(8) 0.2969(5) 0.4553(3) 0.028(2) Uani 1 1 d . .
C19 C -0.2088(9) 0.0587(6) 0.0888(4) 0.046(3) Uani 1 1 d . .
H19A H -0.1831 0.1020 0.0781 0.069 Uiso 1 1 calc R U
H19B H -0.2816 0.0633 0.1014 0.069 Uiso 1 1 calc R U
H19C H -0.2104 0.0278 0.0620 0.069 Uiso 1 1 calc R U
C20 C 0.1258(10) 0.3709(5) 0.4593(4) 0.050(3) Uani 1 1 d . .
H20A H 0.1451 0.3864 0.4913 0.075 Uiso 1 1 calc R U
H20B H 0.0472 0.3705 0.4554 0.075 Uiso 1 1 calc R U
H20C H 0.1571 0.4007 0.4358 0.075 Uiso 1 1 calc R U
C21 C 0.0954(9) -0.1197(4) 0.3318(3) 0.026(2) Uani 1 1 d . .
C22 C 0.1643(9) -0.1440(5) 0.3686(4) 0.033(3) Uani 1 1 d . .
C23 C 0.1306(11) -0.1931(5) 0.3993(4) 0.040(3) Uani 1 1 d . .
H23 H 0.1783 -0.2093 0.4233 0.048 Uiso 1 1 calc R U
C24 C 0.0289(12) -0.2183(5) 0.3949(4) 0.053(4) Uani 1 1 d . .
H24 H 0.0071 -0.2529 0.4155 0.063 Uiso 1 1 calc R U
C25 C -0.0425(11) -0.1941(5) 0.3613(4) 0.045(3) Uani 1 1 d . .
H25 H -0.1134 -0.2118 0.3591 0.054 Uiso 1 1 calc R U
C26 C -0.0112(10) -0.1435(5) 0.3300(3) 0.032(3) Uani 1 1 d . .
C27 C -0.0920(9) -0.1154(5) 0.2997(3) 0.033(3) Uani 1 1 d . .
H27 H -0.1636 -0.1312 0.3033 0.039 Uiso 1 1 calc R U
C28 C -0.1755(8) -0.0422(4) 0.2444(3) 0.023(2) Uani 1 1 d . .
H28A H -0.2403 -0.0670 0.2542 0.028 Uiso 1 1 calc R U
H28B H -0.1700 -0.0452 0.2094 0.028 Uiso 1 1 calc R U
C29 C -0.1840(7) 0.0302(4) 0.2597(3) 0.021(2) Uani 1 1 d . .
H29A H -0.2306 0.0329 0.2879 0.025 Uiso 1 1 calc R U
H29B H -0.1114 0.0462 0.2693 0.025 Uiso 1 1 calc R U
C30 C -0.3386(9) 0.0533(5) 0.2080(4) 0.036(3) Uani 1 1 d . .
H30A H -0.3763 0.0341 0.2355 0.043 Uiso 1 1 calc R U
H30B H -0.3346 0.0191 0.1830 0.043 Uiso 1 1 calc R U
C31 C -0.4018(9) 0.1140(5) 0.1891(4) 0.034(3) Uani 1 1 d . .
H31A H -0.3735 0.1283 0.1580 0.040 Uiso 1 1 calc R U
H31B H -0.4793 0.1033 0.1851 0.040 Uiso 1 1 calc R U
C32 C -0.4653(8) 0.2005(5) 0.2386(4) 0.029(2) Uani 1 1 d . .
H32 H -0.5338 0.1924 0.2242 0.035 Uiso 1 1 calc R U
C33 C -0.3602(7) 0.2710(4) 0.2960(3) 0.016(2) Uani 1 1 d . .
C34 C -0.4583(7) 0.2512(4) 0.2749(3) 0.020(2) Uani 1 1 d . .
C35 C -0.5539(8) 0.2805(5) 0.2891(4) 0.034(3) Uani 1 1 d . .
H35 H -0.6199 0.2675 0.2742 0.041 Uiso 1 1 calc R U
C36 C -0.5551(8) 0.3280(5) 0.3242(4) 0.033(3) Uani 1 1 d . .
H36 H -0.6211 0.3478 0.3334 0.040 Uiso 1 1 calc R U
C37 C -0.4576(8) 0.3466(4) 0.3461(3) 0.025(2) Uani 1 1 d . .
H37 H -0.4576 0.3785 0.3709 0.030 Uiso 1 1 calc R U
C38 C -0.3630(8) 0.3193(4) 0.3321(3) 0.023(2) Uani 1 1 d . .
C39 C 0.3297(11) -0.1281(6) 0.4109(4) 0.057(4) Uani 1 1 d . .
H39A H 0.2977 -0.1067 0.4385 0.085 Uiso 1 1 calc R U
H39B H 0.4026 -0.1108 0.4063 0.085 Uiso 1 1 calc R U
H39C H 0.3332 -0.1760 0.4162 0.085 Uiso 1 1 calc R U
C40 C -0.2551(9) 0.3737(5) 0.3924(3) 0.034(3) Uani 1 1 d . .
H40A H -0.2801 0.4187 0.3852 0.052 Uiso 1 1 calc R U
H40B H -0.1802 0.3753 0.4040 0.052 Uiso 1 1 calc R U
H40C H -0.3006 0.3542 0.4168 0.052 Uiso 1 1 calc R U
C41 C -0.0660(9) 0.0706(5) 0.3804(4) 0.034(3) Uani 1 1 d . .
H41A H -0.1002 0.0954 0.3539 0.041 Uiso 1 1 calc R U
H41B H -0.1033 0.0275 0.3832 0.041 Uiso 1 1 calc R U
C42 C 0.0511(8) 0.0590(4) 0.3699(4) 0.030(3) Uani 1 1 d . .
H42A H 0.0812 0.0259 0.3924 0.036 Uiso 1 1 calc R U
H42B H 0.0577 0.0411 0.3374 0.036 Uiso 1 1 calc R U
C43 C -0.1882(8) 0.1354(5) 0.4290(4) 0.036(3) Uani 1 1 d . .
H43A H -0.1968 0.1569 0.4603 0.044 Uiso 1 1 calc R U
H43B H -0.2414 0.0990 0.4263 0.044 Uiso 1 1 calc R U
C44 C -0.2093(8) 0.1858(4) 0.3897(3) 0.024(2) Uani 1 1 d . U
H44A H -0.2361 0.1624 0.3610 0.029 Uiso 1 1 calc R U
H44B H -0.2664 0.2168 0.3999 0.029 Uiso 1 1 calc R U
C45 C -0.0501(9) 0.0675(5) 0.4676(4) 0.034(3) Uani 1 1 d . .
H45A H 0.0005 0.0320 0.4584 0.041 Uiso 1 1 calc R U
H45B H -0.1163 0.0464 0.4797 0.041 Uiso 1 1 calc R U
C46 C 0.0007(10) 0.1092(5) 0.5059(4) 0.039(3) Uani 1 1 d . .
H46A H -0.0521 0.1421 0.5173 0.046 Uiso 1 1 calc R U
H46B H 0.0223 0.0808 0.5331 0.046 Uiso 1 1 calc R U
C47 C 0.0974(7) 0.2074(4) 0.2590(3) 0.025(2) Uani 1 1 d . .
H47A H 0.1193 0.1946 0.2916 0.030 Uiso 1 1 calc R U
H47B H 0.1594 0.1993 0.2380 0.030 Uiso 1 1 calc R U
C48 C 0.0044(7) 0.1654(5) 0.2430(3) 0.024(2) Uani 1 1 d . .
H48A H -0.0083 0.1710 0.2085 0.029 Uiso 1 1 calc R U
H48B H 0.0207 0.1181 0.2492 0.029 Uiso 1 1 calc R U
C49 C 0.1515(7) 0.3196(4) 0.2833(3) 0.022(2) Uani 1 1 d . .
H49A H 0.1303 0.3668 0.2811 0.027 Uiso 1 1 calc R U
H49B H 0.2220 0.3145 0.2677 0.027 Uiso 1 1 calc R U
C50 C 0.1631(8) 0.3000(4) 0.3355(3) 0.024(2) Uani 1 1 d . .
H50A H 0.2168 0.2640 0.3386 0.029 Uiso 1 1 calc R U
H50B H 0.1901 0.3384 0.3540 0.029 Uiso 1 1 calc R U
C51 C 0.0521(8) 0.3040(5) 0.2095(3) 0.029(3) Uani 1 1 d . .
H51A H 0.0297 0.2671 0.1885 0.035 Uiso 1 1 calc R U
H51B H 0.1202 0.3225 0.1974 0.035 Uiso 1 1 calc R U
C52 C -0.0332(8) 0.3566(5) 0.2086(3) 0.029(3) Uani 1 1 d . .
H52A H -0.0072 0.3960 0.2263 0.035 Uiso 1 1 calc R U
H52B H -0.0487 0.3700 0.1754 0.035 Uiso 1 1 calc R U
C53 C 0.4464(11) 0.0967(6) 0.0570(4) 0.059(4) Uani 1 1 d . .
H53A H 0.3914 0.1102 0.0797 0.089 Uiso 1 1 calc R U
H53B H 0.4811 0.1361 0.0439 0.089 Uiso 1 1 calc R U
H53C H 0.5006 0.0692 0.0733 0.089 Uiso 1 1 calc R U
C54 C 0.3953(10) 0.0584(6) 0.0183(5) 0.046(3) Uani 1 1 d . .
C55 C 0.1522(12) 0.1767(6) 0.1124(4) 0.059(4) Uani 1 1 d . .
H55A H 0.1850 0.1941 0.0836 0.088 Uiso 1 1 calc R U
H55B H 0.1030 0.2098 0.1254 0.088 Uiso 1 1 calc R U
H55C H 0.1118 0.1363 0.1047 0.088 Uiso 1 1 calc R U
C56 C 0.2364(13) 0.1615(6) 0.1475(5) 0.053(4) Uani 1 1 d . .
C57 C 0.8179(15) 0.3495(8) 0.0649(6) 0.108(6) Uani 1 1 d D U
H57A H 0.8654 0.3569 0.0379 0.162 Uiso 1 1 calc R U
H57B H 0.7444 0.3408 0.0531 0.162 Uiso 1 1 calc R U
H57C H 0.8440 0.3113 0.0832 0.162 Uiso 1 1 calc R U
C58 C 0.8178(18) 0.4080(9) 0.0950(7) 0.106(7) Uani 1 1 d D U
Cl1 Cl 0.2586(3) 0.03896(14) 0.46026(10) 0.0521(9) Uani 1 1 d . .
Cl2 Cl -0.1896(2) 0.22222(13) 0.15949(9) 0.0406(7) Uani 1 1 d . .
Cu1 Cu 0.06446(10) -0.04071(5) 0.24681(4) 0.0219(3) Uani 1 1 d . .
Cu2 Cu 0.26432(11) 0.11383(5) 0.38475(4) 0.0259(3) Uani 1 1 d . .
Cu3 Cu -0.23367(9) 0.17165(5) 0.24267(4) 0.0214(3) Uani 1 1 d . .
Gd1 Gd 0.04694(4) 0.20928(2) 0.41765(2) 0.01909(12) Uani 1 1 d . .
Gd2 Gd -0.09436(4) 0.28382(2) 0.31097(2) 0.01666(11) Uani 1 1 d . .
N1 N 0.2076(7) -0.0149(4) 0.2235(3) 0.0239(19) Uani 1 1 d . .
N2 N 0.3026(7) 0.0366(4) 0.3413(3) 0.0251(19) Uani 1 1 d . .
H2A H 0.2579 -0.0022 0.3509 0.030 Uiso 1 1 calc R U
N3 N 0.4181(7) 0.1286(4) 0.3837(3) 0.034(2) Uani 1 1 d . .
N4 N -0.0778(7) -0.0705(3) 0.2675(3) 0.0231(19) Uani 1 1 d . .
N5 N -0.2280(6) 0.0742(3) 0.2227(3) 0.0205(18) Uani 1 1 d . .
H5A H -0.1807 0.0708 0.1944 0.025 Uiso 1 1 calc R U
N6 N -0.3861(7) 0.1661(4) 0.2248(3) 0.027(2) Uani 1 1 d . .
N7 N -0.0779(7) 0.1085(4) 0.4253(3) 0.0251(19) Uani 1 1 d . .
N8 N 0.0702(6) 0.2788(3) 0.2580(2) 0.0190(17) Uani 1 1 d . .
N9 N -0.0556(7) 0.2644(4) 0.4790(3) 0.031(2) Uani 1 1 d . .
N10 N -0.1450(8) 0.2743(4) 0.4900(3) 0.029(2) Uani 1 1 d . .
N11 N -0.2345(8) 0.2842(5) 0.5020(3) 0.051(3) Uani 1 1 d . .
N12 N -0.0611(7) 0.4026(4) 0.3190(3) 0.031(2) Uani 1 1 d . .
N13 N -0.0166(7) 0.4360(4) 0.3425(3) 0.028(2) Uani 1 1 d . .
N14 N 0.0284(9) 0.4768(5) 0.3666(4) 0.060(3) Uani 1 1 d . .
N15 N 0.3554(11) 0.0303(6) -0.0108(4) 0.080(4) Uani 1 1 d . .
N16 N 0.3022(10) 0.1505(6) 0.1736(4) 0.064(3) Uani 1 1 d . .
N17 N 0.8167(13) 0.4523(7) 0.1198(5) 0.119(6) Uani 1 1 d D .
O1 O -0.0016(5) 0.0044(3) 0.1942(2) 0.0252(16) Uani 1 1 d . .
O2 O 0.2405(5) 0.1984(3) 0.4155(2) 0.0238(15) Uani 1 1 d . .
O3 O -0.1380(6) 0.0339(3) 0.1251(2) 0.0375(19) Uani 1 1 d . .
O4 O 0.1674(6) 0.3046(3) 0.4526(2) 0.0286(17) Uani 1 1 d . .
O5 O 0.1327(5) -0.0739(3) 0.3028(2) 0.0278(16) Uani 1 1 d . .
O6 O -0.2648(5) 0.2466(3) 0.2841(2) 0.0239(16) Uani 1 1 d . .
O7 O 0.2655(6) -0.1149(3) 0.3700(2) 0.0377(19) Uani 1 1 d . .
O8 O -0.2614(5) 0.3340(3) 0.3501(2) 0.0260(16) Uani 1 1 d . .
O9 O 0.1104(5) 0.1183(3) 0.3738(2) 0.0220(15) Uani 1 1 d . .
O10 O -0.1161(5) 0.2225(3) 0.3781(2) 0.0220(15) Uani 1 1 d . .
O11 O 0.0935(6) 0.1425(3) 0.4880(2) 0.0304(17) Uani 1 1 d . .
H11C H 0.1505 0.1194 0.4858 0.037 Uiso 1 1 d R U
O12 O -0.0897(5) 0.1847(3) 0.2684(2) 0.0212(15) Uani 1 1 d . .
O13 O 0.0640(5) 0.2788(3) 0.3542(2) 0.0209(15) Uani 1 1 d . .
O14 O -0.1292(5) 0.3322(3) 0.2296(2) 0.0237(15) Uani 1 1 d . .
H14A H -0.1691 0.3091 0.2112 0.028 Uiso 1 1 d R U

loop_
_atom_site_aniso_label
_atom_site_aniso_U_11
_atom_site_aniso_U_22
_atom_site_aniso_U_33
_atom_site_aniso_U_23
_atom_site_aniso_U_13
_atom_site_aniso_U_12
C1 0.030(6) 0.017(5) 0.015(5) 0.000(4) 0.002(5) -0.005(4)
C2 0.032(7) 0.026(5) 0.024(6) 0.001(4) -0.008(5) -0.005(5)
C3 0.043(7) 0.030(6) 0.026(6) -0.001(5) -0.007(5) -0.007(5)
C4 0.057(9) 0.054(8) 0.017(6) -0.004(5) 0.007(6) -0.011(6)
C5 0.036(7) 0.034(6) 0.021(6) -0.002(5) 0.010(5) 0.000(5)
C6 0.039(7) 0.018(5) 0.010(5) 0.000(4) 0.000(5) 0.000(5)
C7 0.035(7) 0.028(5) 0.022(6) -0.007(4) 0.007(5) 0.001(5)
C8 0.026(6) 0.031(6) 0.020(6) -0.002(4) 0.002(5) 0.012(5)
C9 0.032(6) 0.029(5) 0.015(5) -0.001(4) -0.005(5) 0.014(5)
C10 0.036(7) 0.034(6) 0.051(8) -0.024(5) -0.019(6) 0.019(6)
C11 0.042(8) 0.042(7) 0.069(9) -0.027(6) 0.010(7) -0.004(6)
C12 0.012(6) 0.046(7) 0.048(7) -0.002(6) -0.002(5) -0.005(5)
C13 0.032(7) 0.020(5) 0.012(5) -0.001(4) 0.003(5) 0.003(5)
C14 0.043(7) 0.028(6) 0.025(6) -0.009(4) 0.002(5) -0.015(5)
C15 0.016(6) 0.049(7) 0.054(8) -0.008(6) 0.004(5) -0.008(5)
C16 0.027(7) 0.063(8) 0.056(8) -0.026(7) -0.004(6) -0.015(6)
C17 0.040(8) 0.040(7) 0.052(8) -0.031(6) -0.005(6) -0.004(6)
C18 0.027(6) 0.028(6) 0.029(6) -0.006(5) 0.000(5) -0.002(5)
C19 0.042(8) 0.070(8) 0.026(6) 0.002(6) -0.021(6) 0.007(6)
C20 0.054(9) 0.021(6) 0.077(9) -0.011(6) 0.018(7) 0.004(6)
C21 0.048(7) 0.019(5) 0.010(5) 0.002(4) 0.003(5) 0.005(5)
C22 0.037(7) 0.028(6) 0.032(6) -0.008(5) -0.001(5) 0.011(5)
C23 0.074(10) 0.023(6) 0.022(6) 0.002(4) -0.007(6) 0.009(6)
C24 0.104(12) 0.022(6) 0.032(7) 0.006(5) -0.003(7) -0.016(7)
C25 0.070(9) 0.032(6) 0.033(7) -0.002(5) 0.000(6) -0.022(6)
C26 0.054(8) 0.020(5) 0.021(6) 0.000(4) -0.001(5) 0.003(5)
C27 0.046(7) 0.023(5) 0.029(6) -0.005(5) 0.003(6) -0.005(5)
C28 0.025(6) 0.018(5) 0.026(6) -0.001(4) 0.001(5) -0.004(4)
C29 0.014(5) 0.022(5) 0.026(6) 0.002(4) -0.001(4) 0.000(4)
C30 0.038(7) 0.024(6) 0.045(7) -0.008(5) -0.011(6) -0.003(5)
C31 0.029(6) 0.030(6) 0.041(7) -0.006(5) -0.016(5) -0.003(5)
C32 0.013(5) 0.029(6) 0.045(7) 0.007(5) -0.006(5) 0.000(5)
C33 0.008(5) 0.017(5) 0.023(5) 0.008(4) -0.004(4) 0.004(4)
C34 0.009(5) 0.017(5) 0.033(6) -0.002(4) -0.002(4) -0.002(4)
C35 0.022(6) 0.023(5) 0.058(7) 0.002(5) -0.008(5) 0.000(5)
C36 0.013(6) 0.032(6) 0.054(7) 0.004(5) 0.001(5) 0.005(5)
C37 0.017(6) 0.019(5) 0.038(6) 0.006(4) 0.009(5) 0.009(4)
C38 0.027(6) 0.023(5) 0.018(5) 0.004(4) 0.007(5) -0.001(5)
C39 0.068(10) 0.037(7) 0.064(9) 0.003(6) -0.028(8) 0.019(7)
C40 0.039(7) 0.038(6) 0.025(6) -0.007(5) -0.001(5) 0.004(5)
C41 0.041(7) 0.028(6) 0.034(6) -0.016(5) 0.002(5) -0.015(5)
C42 0.030(6) 0.017(5) 0.044(7) -0.013(5) 0.010(5) -0.005(5)
C43 0.032(7) 0.027(6) 0.050(7) 0.006(5) 0.019(6) -0.002(5)
C44 0.018(4) 0.029(4) 0.026(4) -0.001(3) 0.003(3) -0.006(3)
C45 0.039(7) 0.021(5) 0.043(7) 0.012(5) 0.002(6) 0.004(5)
C46 0.062(9) 0.023(5) 0.031(6) 0.008(5) 0.013(6) 0.003(6)
C47 0.013(5) 0.029(5) 0.032(6) -0.004(5) 0.006(4) 0.004(5)
C48 0.016(6) 0.024(5) 0.033(6) -0.004(4) 0.000(5) 0.001(4)
C49 0.008(5) 0.026(5) 0.033(6) 0.012(4) 0.004(4) -0.002(4)
C50 0.031(6) 0.013(5) 0.028(6) 0.005(4) 0.001(5) -0.005(4)
C51 0.031(6) 0.032(6) 0.026(6) 0.007(4) 0.014(5) -0.014(5)
C52 0.033(7) 0.028(6) 0.027(6) 0.017(4) -0.002(5) -0.006(5)
C53 0.068(10) 0.058(9) 0.052(9) 0.005(7) 0.009(7) -0.008(8)
C54 0.033(8) 0.060(8) 0.047(8) 0.008(7) 0.009(6) -0.007(6)
C55 0.087(12) 0.040(7) 0.050(8) -0.007(6) 0.028(8) -0.004(7)
C56 0.067(11) 0.046(8) 0.046(9) -0.017(7) 0.014(8) -0.030(8)
C57 0.116(10) 0.112(9) 0.094(9) 0.028(8) -0.011(8) -0.009(8)
C58 0.109(8) 0.104(8) 0.105(8) 0.011(5) -0.002(5) 0.003(5)
Cl1 0.081(3) 0.0353(15) 0.0406(18) 0.0053(13) 0.0169(17) 0.0156(16)
Cl2 0.0465(18) 0.0416(16) 0.0334(15) 0.0034(12) -0.0086(13) -0.0083(14)
Cu1 0.0285(7) 0.0189(6) 0.0182(6) 0.0010(5) 0.0011(5) 0.0021(5)
Cu2 0.0299(7) 0.0203(6) 0.0274(7) -0.0064(5) 0.0011(5) 0.0028(6)
Cu3 0.0152(6) 0.0203(6) 0.0287(7) -0.0050(5) -0.0025(5) 0.0001(5)
Gd1 0.0252(3) 0.0135(2) 0.0187(3) -0.0006(2) 0.0037(2) 0.0001(2)
Gd2 0.0129(2) 0.0150(2) 0.0221(3) -0.0004(2) 0.00060(19) -0.0004(2)
N1 0.031(5) 0.024(4) 0.017(5) 0.002(3) 0.003(4) 0.008(4)
N2 0.034(5) 0.025(4) 0.016(4) -0.004(3) -0.001(4) 0.009(4)
N3 0.038(6) 0.022(4) 0.042(6) -0.007(4) -0.003(5) 0.010(4)
N4 0.029(5) 0.014(4) 0.026(5) -0.006(3) 0.001(4) 0.001(4)
N5 0.017(5) 0.021(4) 0.024(5) 0.001(3) -0.007(4) -0.004(4)
N6 0.029(5) 0.024(4) 0.026(5) -0.004(4) -0.004(4) 0.002(4)
N7 0.032(5) 0.021(4) 0.023(5) 0.002(3) 0.005(4) -0.003(4)
N8 0.021(4) 0.015(4) 0.020(4) 0.004(3) 0.003(3) 0.004(4)
N9 0.031(6) 0.035(5) 0.028(5) 0.000(4) 0.012(4) 0.007(4)
N10 0.036(6) 0.028(5) 0.023(5) 0.000(4) -0.003(4) 0.001(4)
N11 0.030(6) 0.067(7) 0.055(7) 0.008(6) 0.009(5) 0.020(6)
N12 0.028(6) 0.018(5) 0.047(6) -0.002(4) -0.002(5) -0.001(4)
N13 0.015(5) 0.019(5) 0.049(6) 0.008(4) 0.007(4) 0.008(4)
N14 0.055(8) 0.041(6) 0.083(9) -0.013(6) -0.017(6) -0.016(6)
N15 0.103(11) 0.088(9) 0.048(8) -0.010(7) -0.013(7) -0.040(8)
N16 0.046(8) 0.079(9) 0.066(9) -0.022(7) 0.005(7) -0.021(7)
N17 0.108(13) 0.110(13) 0.138(15) 0.041(11) -0.036(11) 0.025(11)
O1 0.037(4) 0.026(4) 0.013(4) 0.004(3) 0.000(3) 0.001(3)
O2 0.027(4) 0.015(3) 0.030(4) -0.007(3) -0.006(3) 0.000(3)
O3 0.049(5) 0.038(4) 0.025(4) 0.001(3) -0.006(4) 0.000(4)
O4 0.036(5) 0.016(3) 0.034(4) -0.005(3) 0.001(3) 0.004(3)
O5 0.025(4) 0.029(4) 0.029(4) 0.007(3) -0.001(3) 0.008(3)
O6 0.010(4) 0.025(4) 0.037(4) -0.011(3) 0.002(3) 0.000(3)
O7 0.040(5) 0.048(5) 0.026(4) 0.003(3) -0.004(4) 0.018(4)
O8 0.022(4) 0.025(4) 0.031(4) -0.009(3) -0.004(3) 0.014(3)
O9 0.020(4) 0.018(3) 0.028(4) -0.006(3) 0.004(3) -0.002(3)
O10 0.013(3) 0.018(3) 0.035(4) 0.005(3) 0.002(3) -0.006(3)
O11 0.035(5) 0.031(4) 0.025(4) 0.005(3) 0.008(3) 0.006(3)
O12 0.013(4) 0.020(3) 0.031(4) -0.003(3) 0.003(3) 0.003(3)
O13 0.021(4) 0.017(3) 0.025(4) 0.005(3) 0.008(3) -0.005(3)
O14 0.016(4) 0.024(3) 0.031(4) 0.002(3) -0.009(3) -0.002(3)

loop_
_atom_type_symbol
_atom_type_description
_atom_type_scat_dispersion_real
_atom_type_scat_dispersion_imag
_atom_type_scat_source
C C 0.0033 0.0016 'International Tables Vol C Tables 4.2.6.8 and 6.1.1.4'
H H 0.0000 0.0000 'International Tables Vol C Tables 4.2.6.8 and 6.1.1.4'
Cl Cl 0.1484 0.1585 'International Tables Vol C Tables 4.2.6.8 and 6.1.1.4'
Cu Cu 0.3201 1.2651 'International Tables Vol C Tables 4.2.6.8 and 6.1.1.4'
Gd Gd -0.1653 3.9035 'International Tables Vol C Tables 4.2.6.8 and 6.1.1.4'
N N 0.0061 0.0033 'International Tables Vol C Tables 4.2.6.8 and 6.1.1.4'
O O 0.0106 0.0060 'International Tables Vol C Tables 4.2.6.8 and 6.1.1.4'

loop_
_geom_angle_atom_site_label_1
_geom_angle_atom_site_label_2
_geom_angle_atom_site_label_3
_geom_angle
O1 C1 C6 124.8(9)
O1 C1 C2 117.5(9)
C6 C1 C2 117.7(8)
C3 C2 O3 124.5(10)
C3 C2 C1 120.6(10)
O3 C2 C1 114.9(8)
C2 C3 C4 120.4(10)
C2 C3 H3 119.8
C4 C3 H3 119.8
C5 C4 C3 120.3(10)
C5 C4 H4 119.9
C3 C4 H4 119.9
C4 C5 C6 121.3(10)
C4 C5 H5 119.4
C6 C5 H5 119.4
C1 C6 C5 119.7(9)
C1 C6 C7 120.8(8)
C5 C6 C7 119.0(9)
N1 C7 C6 125.7(10)
N1 C7 H7 117.1
C6 C7 H7 117.1
N1 C8 C9 108.5(7)
N1 C8 H8A 110.0
C9 C8 H8A 110.0
N1 C8 H8B 110.0
C9 C8 H8B 110.0
H8A C8 H8B 108.4
N2 C9 C8 113.2(7)
N2 C9 H9A 108.9
C8 C9 H9A 108.9
N2 C9 H9B 108.9
C8 C9 H9B 108.9
H9A C9 H9B 107.8
N2 C10 C11 111.0(9)
N2 C10 H10A 109.4
C11 C10 H10A 109.4
N2 C10 H10B 109.4
C11 C10 H10B 109.4
H10A C10 H10B 108.0
C10 C11 N3 105.5(9)
C10 C11 H11A 110.6
N3 C11 H11A 110.6
C10 C11 H11B 110.6
N3 C11 H11B 110.6
H11A C11 H11B 108.8
N3 C12 C14 125.0(10)
N3 C12 H12 117.5
C14 C12 H12 117.5
O2 C13 C14 124.3(8)
O2 C13 C18 117.2(9)
C14 C13 C18 118.5(9)
C13 C14 C15 119.4(9)
C13 C14 C12 122.7(9)
C15 C14 C12 117.4(10)
C16 C15 C14 120.8(10)
C16 C15 H15 119.6
C14 C15 H15 119.6
C15 C16 C17 119.7(10)
C15 C16 H16 120.2
C17 C16 H16 120.2
C18 C17 C16 120.2(10)
C18 C17 H17 119.9
C16 C17 H17 119.9
O4 C18 C17 124.7(9)
O4 C18 C13 114.0(9)
C17 C18 C13 121.4(10)
O3 C19 H19A 109.5
O3 C19 H19B 109.5
H19A C19 H19B 109.5
O3 C19 H19C 109.5
H19A C19 H19C 109.5
H19B C19 H19C 109.5
O4 C20 H20A 109.5
O4 C20 H20B 109.5
H20A C20 H20B 109.5
O4 C20 H20C 109.5
H20A C20 H20C 109.5
H20B C20 H20C 109.5
O5 C21 C26 123.7(9)
O5 C21 C22 118.6(10)
C26 C21 C22 117.5(9)
C23 C22 O7 124.7(10)
C23 C22 C21 121.2(11)
O7 C22 C21 114.1(9)
C24 C23 C22 120.0(11)
C24 C23 H23 120.0
C22 C23 H23 120.0
C23 C24 C25 120.9(10)
C23 C24 H24 119.5
C25 C24 H24 119.5
C24 C25 C26 120.5(12)
C24 C25 H25 119.8
C26 C25 H25 119.8
C21 C26 C25 119.6(10)
C21 C26 C27 122.5(9)
C25 C26 C27 117.8(11)
N4 C27 C26 126.6(10)
N4 C27 H27 116.7
C26 C27 H27 116.7
N4 C28 C29 107.8(7)
N4 C28 H28A 110.2
C29 C28 H28A 110.2
N4 C28 H28B 110.2
C29 C28 H28B 110.2
H28A C28 H28B 108.5
N5 C29 C28 114.0(8)
N5 C29 H29A 108.8
C28 C29 H29A 108.8
N5 C29 H29B 108.8
C28 C29 H29B 108.8
H29A C29 H29B 107.7
N5 C30 C31 109.4(8)
N5 C30 H30A 109.8
C31 C30 H30A 109.8
N5 C30 H30B 109.8
C31 C30 H30B 109.8
H30A C30 H30B 108.3
N6 C31 C30 105.7(8)
N6 C31 H31A 110.6
C30 C31 H31A 110.6
N6 C31 H31B 110.6
C30 C31 H31B 110.6
H31A C31 H31B 108.7
N6 C32 C34 124.4(9)
N6 C32 H32 117.8
C34 C32 H32 117.8
O6 C33 C34 123.8(8)
O6 C33 C38 118.0(8)
C34 C33 C38 118.2(8)
C35 C34 C33 119.7(9)
C35 C34 C32 117.5(9)
C33 C34 C32 122.8(8)
C36 C35 C34 121.4(10)
C36 C35 H35 119.3
C34 C35 H35 119.3
C35 C36 C37 119.0(9)
C35 C36 H36 120.5
C37 C36 H36 120.5
C38 C37 C36 120.4(9)
C38 C37 H37 119.8
C36 C37 H37 119.8
C37 C38 O8 126.3(9)
C37 C38 C33 121.3(10)
O8 C38 C33 112.3(8)
O7 C39 H39A 109.5
O7 C39 H39B 109.5
H39A C39 H39B 109.5
O7 C39 H39C 109.5
H39A C39 H39C 109.5
H39B C39 H39C 109.5
O8 C40 H40A 109.5
O8 C40 H40B 109.5
H40A C40 H40B 109.5
O8 C40 H40C 109.5
H40A C40 H40C 109.5
H40B C40 H40C 109.5
N7 C41 C42 110.9(8)
N7 C41 H41A 109.5
C42 C41 H41A 109.5
N7 C41 H41B 109.5
C42 C41 H41B 109.5
H41A C41 H41B 108.0
O9 C42 C41 110.9(7)
O9 C42 H42A 109.5
C41 C42 H42A 109.5
O9 C42 H42B 109.5
C41 C42 H42B 109.5
H42A C42 H42B 108.1
N7 C43 C44 110.1(8)
N7 C43 H43A 109.6
C44 C43 H43A 109.6
N7 C43 H43B 109.6
C44 C43 H43B 109.6
H43A C43 H43B 108.2
O10 C44 C43 112.8(8)
O10 C44 H44A 109.0
C43 C44 H44A 109.0
O10 C44 H44B 109.0
C43 C44 H44B 109.0
H44A C44 H44B 107.8
N7 C45 C46 110.7(8)
N7 C45 H45A 109.5
C46 C45 H45A 109.5
N7 C45 H45B 109.5
C46 C45 H45B 109.5
H45A C45 H45B 108.1
O11 C46 C45 109.9(8)
O11 C46 H46A 109.7
C45 C46 H46A 109.7
O11 C46 H46B 109.7
C45 C46 H46B 109.7
H46A C46 H46B 108.2
N8 C47 C48 111.9(8)
N8 C47 H47A 109.2
C48 C47 H47A 109.2
N8 C47 H47B 109.2
C48 C47 H47B 109.2
H47A C47 H47B 107.9
O12 C48 C47 109.0(7)
O12 C48 H48A 109.9
C47 C48 H48A 109.9
O12 C48 H48B 109.9
C47 C48 H48B 109.9
H48A C48 H48B 108.3
N8 C49 C50 111.9(7)
N8 C49 H49A 109.2
C50 C49 H49A 109.2
N8 C49 H49B 109.2
C50 C49 H49B 109.2
H49A C49 H49B 107.9
O13 C50 C49 111.7(8)
O13 C50 H50A 109.3
C49 C50 H50A 109.3
O13 C50 H50B 109.3
C49 C50 H50B 109.3
H50A C50 H50B 107.9
N8 C51 C52 111.0(7)
N8 C51 H51A 109.4
C52 C51 H51A 109.4
N8 C51 H51B 109.4
C52 C51 H51B 109.4
H51A C51 H51B 108.0
O14 C52 C51 109.9(7)
O14 C52 H52A 109.7
C51 C52 H52A 109.7
O14 C52 H52B 109.7
C51 C52 H52B 109.7
H52A C52 H52B 108.2
C54 C53 H53A 109.5
C54 C53 H53B 109.5
H53A C53 H53B 109.5
C54 C53 H53C 109.5
H53A C53 H53C 109.5
H53B C53 H53C 109.5
N15 C54 C53 178.9(16)
C56 C55 H55A 109.5
C56 C55 H55B 109.5
H55A C55 H55B 109.5
C56 C55 H55C 109.5
H55A C55 H55C 109.5
H55B C55 H55C 109.5
N16 C56 C55 178.6(15)
C58 C57 H57A 109.5
C58 C57 H57B 109.5
H57A C57 H57B 109.5
C58 C57 H57C 109.5
H57A C57 H57C 109.5
H57B C57 H57C 109.5
N17 C58 C57 178(2)
O5 Cu1 O1 172.2(3)
O5 Cu1 N4 92.1(3)
O1 Cu1 N4 90.0(3)
O5 Cu1 N1 88.8(3)
O1 Cu1 N1 89.6(3)
N4 Cu1 N1 176.9(3)
N3 Cu2 O9 164.6(3)
N3 Cu2 O2 91.6(3)
O9 Cu2 O2 82.7(3)
N3 Cu2 N2 82.5(3)
O9 Cu2 N2 100.3(3)
O2 Cu2 N2 168.0(3)
N3 Cu2 Cl1 98.1(3)
O9 Cu2 Cl1 96.8(2)
O2 Cu2 Cl1 98.09(19)
N2 Cu2 Cl1 93.2(2)
O12 Cu3 N6 171.5(3)
O12 Cu3 O6 82.0(2)
N6 Cu3 O6 89.9(3)
O12 Cu3 N5 101.4(3)
N6 Cu3 N5 84.9(3)
O6 Cu3 N5 156.4(3)
O12 Cu3 Cl2 94.40(19)
N6 Cu3 Cl2 90.4(2)
O6 Cu3 Cl2 106.1(2)
N5 Cu3 Cl2 96.9(2)
O13 Gd1 O10 69.0(2)
O13 Gd1 O9 91.9(2)
O10 Gd1 O9 97.7(2)
O13 Gd1 O2 86.0(2)
O10 Gd1 O2 149.6(2)
O9 Gd1 O2 64.8(2)
O13 Gd1 N9 109.3(2)
O10 Gd1 N9 80.0(3)
O9 Gd1 N9 155.9(2)
O2 Gd1 N9 126.3(3)
O13 Gd1 O11 160.7(2)
O10 Gd1 O11 130.2(2)
O9 Gd1 O11 85.4(2)
O2 Gd1 O11 75.5(2)
N9 Gd1 O11 78.3(2)
O13 Gd1 N7 128.0(2)
O10 Gd1 N7 67.0(2)
O9 Gd1 N7 68.5(2)
O2 Gd1 N7 122.1(2)
N9 Gd1 N7 88.9(3)
O11 Gd1 N7 68.4(2)
O13 Gd1 O4 77.4(2)
O10 Gd1 O4 125.9(2)
O9 Gd1 O4 125.2(2)
O2 Gd1 O4 60.98(19)
N9 Gd1 O4 72.4(3)
O11 Gd1 O4 88.6(2)
N7 Gd1 O4 153.1(2)
O10 Gd2 O13 69.4(2)
O10 Gd2 O12 88.0(2)
O13 Gd2 O12 101.9(2)
O10 Gd2 O6 88.6(2)
O13 Gd2 O6 155.7(2)
O12 Gd2 O6 65.9(2)
O10 Gd2 N12 118.6(3)
O13 Gd2 N12 81.5(3)
O12 Gd2 N12 152.0(3)
O6 Gd2 N12 119.5(3)
O10 Gd2 O14 160.6(2)
O13 Gd2 O14 129.14(19)
O12 Gd2 O14 82.5(2)
O6 Gd2 O14 72.1(2)
N12 Gd2 O14 74.3(3)
O10 Gd2 N8 124.8(2)
O13 Gd2 N8 67.8(2)
O12 Gd2 N8 68.8(2)
O6 Gd2 N8 121.5(2)
N12 Gd2 N8 87.6(3)
O14 Gd2 N8 67.1(2)
O10 Gd2 O8 75.6(2)
O13 Gd2 O8 118.6(2)
O12 Gd2 O8 125.8(2)
O6 Gd2 O8 62.5(2)
N12 Gd2 O8 73.1(2)
O14 Gd2 O8 96.3(2)
N8 Gd2 O8 157.7(2)
C7 N1 C8 117.2(8)
C7 N1 Cu1 123.6(7)
C8 N1 Cu1 119.2(6)
C10 N2 C9 115.4(8)
C10 N2 Cu2 105.8(6)
C9 N2 Cu2 112.8(5)
C10 N2 H2A 107.5
C9 N2 H2A 107.5
Cu2 N2 H2A 107.5
C12 N3 C11 117.4(9)
C12 N3 Cu2 126.3(7)
C11 N3 Cu2 116.0(7)
C27 N4 C28 117.2(8)
C27 N4 Cu1 123.7(8)
C28 N4 Cu1 119.0(6)
C29 N5 C30 110.9(7)
C29 N5 Cu3 113.6(5)
C30 N5 Cu3 108.2(5)
C29 N5 H5A 108.0
C30 N5 H5A 108.0
Cu3 N5 H5A 108.0
C32 N6 C31 120.5(9)
C32 N6 Cu3 129.9(7)
C31 N6 Cu3 109.6(6)
C43 N7 C45 110.6(7)
C43 N7 C41 110.8(8)
C45 N7 C41 111.7(8)
C43 N7 Gd1 105.8(5)
C45 N7 Gd1 112.1(6)
C41 N7 Gd1 105.5(5)
C51 N8 C49 110.3(7)
C51 N8 C47 112.6(7)
C49 N8 C47 112.4(7)
C51 N8 Gd2 114.7(5)
C49 N8 Gd2 104.1(5)
C47 N8 Gd2 102.3(5)
N10 N9 Gd1 140.6(8)
N9 N10 N11 178.7(11)
N13 N12 Gd2 138.3(8)
N12 N13 N14 174.8(11)
C1 O1 Cu1 125.0(6)
C13 O2 Cu2 127.5(6)
C13 O2 Gd1 127.7(5)
Cu2 O2 Gd1 104.5(3)
C2 O3 C19 116.2(8)
C18 O4 C20 117.0(8)
C18 O4 Gd1 119.7(5)
C20 O4 Gd1 121.8(6)
C21 O5 Cu1 127.1(6)
C33 O6 Cu3 128.5(6)
C33 O6 Gd2 126.8(5)
Cu3 O6 Gd2 104.7(3)
C22 O7 C39 116.2(9)
C38 O8 C40 117.4(7)
C38 O8 Gd2 119.7(5)
C40 O8 Gd2 122.8(6)
C42 O9 Cu2 119.0(6)
C42 O9 Gd1 121.7(5)
Cu2 O9 Gd1 106.9(3)
C44 O10 Gd2 125.7(5)
C44 O10 Gd1 122.6(5)
Gd2 O10 Gd1 110.4(2)
C46 O11 Gd1 111.3(6)
C46 O11 H11C 116.1
Gd1 O11 H11C 115.3
C48 O12 Cu3 122.0(5)
C48 O12 Gd2 121.2(5)
Cu3 O12 Gd2 106.2(2)
C50 O13 Gd1 124.8(5)
C50 O13 Gd2 122.1(5)
Gd1 O13 Gd2 110.6(2)
C52 O14 Gd2 112.3(5)
C52 O14 H14A 114.8
Gd2 O14 H14A 115.5

loop_
_geom_bond_atom_site_label_1
_geom_bond_atom_site_label_2
_geom_bond_distance
C1 O1 1.316(10)
C1 C6 1.387(14)
C1 C2 1.440(14)
C2 C3 1.364(13)
C2 O3 1.374(12)
C3 C4 1.403(15)
C3 H3 0.9500
C4 C5 1.330(15)
C4 H4 0.9500
C5 C6 1.428(12)
C5 H5 0.9500
C6 C7 1.432(14)
C7 N1 1.296(11)
C7 H7 0.9500
C8 N1 1.475(12)
C8 C9 1.535(12)
C8 H8A 0.9900
C8 H8B 0.9900
C9 N2 1.496(11)
C9 H9A 0.9900
C9 H9B 0.9900
C10 N2 1.459(12)
C10 C11 1.471(14)
C10 H10A 0.9900
C10 H10B 0.9900
C11 N3 1.485(12)
C11 H11A 0.9900
C11 H11B 0.9900
C12 N3 1.309(12)
C12 C14 1.435(14)
C12 H12 0.9500
C13 O2 1.312(11)
C13 C14 1.401(14)
C13 C18 1.408(12)
C14 C15 1.411(13)
C15 C16 1.368(14)
C15 H15 0.9500
C16 C17 1.403(15)
C16 H16 0.9500
C17 C18 1.362(13)
C17 H17 0.9500
C18 O4 1.357(11)
C19 O3 1.428(12)
C19 H19A 0.9800
C19 H19B 0.9800
C19 H19C 0.9800
C20 O4 1.449(11)
C20 H20A 0.9800
C20 H20B 0.9800
C20 H20C 0.9800
C21 O5 1.323(10)
C21 C26 1.406(14)
C21 C22 1.420(14)
C22 C23 1.385(14)
C22 O7 1.385(12)
C23 C24 1.362(16)
C23 H23 0.9500
C24 C25 1.376(16)
C24 H24 0.9500
C25 C26 1.408(13)
C25 H25 0.9500
C26 C27 1.425(14)
C27 N4 1.298(11)
C27 H27 0.9500
C28 N4 1.480(12)
C28 C29 1.530(11)
C28 H28A 0.9900
C28 H28B 0.9900
C29 N5 1.467(11)
C29 H29A 0.9900
C29 H29B 0.9900
C30 N5 1.487(12)
C30 C31 1.545(13)
C30 H30A 0.9900
C30 H30B 0.9900
C31 N6 1.468(11)
C31 H31A 0.9900
C31 H31B 0.9900
C32 N6 1.269(11)
C32 C34 1.449(13)
C32 H32 0.9500
C33 O6 1.329(10)
C33 C34 1.403(12)
C33 C38 1.411(12)
C34 C35 1.389(12)
C35 C36 1.379(14)
C35 H35 0.9500
C36 C37 1.400(14)
C36 H36 0.9500
C37 C38 1.361(12)
C37 H37 0.9500
C38 O8 1.382(11)
C39 O7 1.414(13)
C39 H39A 0.9800
C39 H39B 0.9800
C39 H39C 0.9800
C40 O8 1.438(10)
C40 H40A 0.9800
C40 H40B 0.9800
C40 H40C 0.9800
C41 N7 1.488(11)
C41 C42 1.505(13)
C41 H41A 0.9900
C41 H41B 0.9900
C42 O9 1.409(10)
C42 H42A 0.9900
C42 H42B 0.9900
C43 N7 1.478(12)
C43 C44 1.523(13)
C43 H43A 0.9900
C43 H43B 0.9900
C44 O10 1.416(10)
C44 H44A 0.9900
C44 H44B 0.9900
C45 N7 1.486(11)
C45 C46 1.500(14)
C45 H45A 0.9900
C45 H45B 0.9900
C46 O11 1.432(12)
C46 H46A 0.9900
C46 H46B 0.9900
C47 N8 1.482(11)
C47 C48 1.495(12)
C47 H47A 0.9900
C47 H47B 0.9900
C48 O12 1.433(10)
C48 H48A 0.9900
C48 H48B 0.9900
C49 N8 1.476(11)
C49 C50 1.526(12)
C49 H49A 0.9900
C49 H49B 0.9900
C50 O13 1.412(10)
C50 H50A 0.9900
C50 H50B 0.9900
C51 N8 1.473(11)
C51 C52 1.499(13)
C51 H51A 0.9900
C51 H51B 0.9900
C52 O14 1.426(10)
C52 H52A 0.9900
C52 H52B 0.9900
C53 C54 1.471(17)
C53 H53A 0.9800
C53 H53B 0.9800
C53 H53C 0.9800
C54 N15 1.107(15)
C55 C56 1.458(19)
C55 H55A 0.9800
C55 H55B 0.9800
C55 H55C 0.9800
C56 N16 1.112(17)
C57 C58 1.456(8)
C57 H57A 0.9800
C57 H57B 0.9800
C57 H57C 0.9800
C58 N17 1.134(8)
Cl1 Cu2 2.612(3)
Cl2 Cu3 2.622(3)
Cu1 O5 1.901(6)
Cu1 O1 1.912(6)
Cu1 N4 1.961(8)
Cu1 N1 1.972(8)
Cu2 N3 1.930(9)
Cu2 O9 1.931(6)
Cu2 O2 1.940(6)
Cu2 N2 2.043(7)
Cu3 O12 1.934(6)
Cu3 N6 1.951(8)
Cu3 O6 1.954(6)
Cu3 N5 2.049(7)
Gd1 O13 2.286(6)
Gd1 O10 2.309(6)
Gd1 O9 2.357(6)
Gd1 O2 2.412(6)
Gd1 N9 2.431(8)
Gd1 O11 2.458(6)
Gd1 N7 2.570(7)
Gd1 O4 2.620(6)
Gd2 O10 2.279(6)
Gd2 O13 2.296(6)
Gd2 O12 2.335(6)
Gd2 O6 2.356(6)
Gd2 N12 2.444(8)
Gd2 O14 2.523(6)
Gd2 N8 2.548(7)
Gd2 O8 2.569(6)
N2 H2A 1.0000
N5 H5A 1.0000
N9 N10 1.173(11)
N10 N11 1.183(11)
N12 N13 1.090(11)
N13 N14 1.200(12)
O11 H11C 0.8500
O14 H14A 0.8501

loop_
_geom_hbond_atom_site_label_D
_geom_hbond_atom_site_label_H
_geom_hbond_atom_site_label_A
_geom_hbond_distance_DH
_geom_hbond_distance_HA
_geom_hbond_distance_DA
_geom_hbond_angle_DHA
O14 H14A Cl2 0.85 2.29 3.057(7) 149.8
O11 H11C Cl1 0.85 2.23 3.038(7) 158.1
N5 H5A O3 1.00 2.16 3.092(10) 154.0
N5 H5A O1 1.00 2.59 3.253(10) 123.4
N2 H2A O7 1.00 2.34 3.201(10) 143.5
N2 H2A O5 1.00 2.50 3.244(10) 130.5

loop_
_geom_torsion_atom_site_label_1
_geom_torsion_atom_site_label_2
_geom_torsion_atom_site_label_3
_geom_torsion_atom_site_label_4
_geom_torsion
O1 C1 C2 C3 -177.3(8)
C6 C1 C2 C3 2.9(14)
O1 C1 C2 O3 1.0(12)
C6 C1 C2 O3 -178.8(8)
O3 C2 C3 C4 179.6(9)
C1 C2 C3 C4 -2.3(15)
C2 C3 C4 C5 0.4(16)
C3 C4 C5 C6 1.0(16)
O1 C1 C6 C5 178.6(8)
C2 C1 C6 C5 -1.6(13)
O1 C1 C6 C7 -9.7(14)
C2 C1 C6 C7 170.2(8)
C4 C5 C6 C1 -0.3(15)
C4 C5 C6 C7 -172.2(10)
C1 C6 C7 N1 14.7(15)
C5 C6 C7 N1 -173.4(9)
N1 C8 C9 N2 136.3(8)
N2 C10 C11 N3 45.1(13)
O2 C13 C14 C15 -178.1(9)
C18 C13 C14 C15 2.8(14)
O2 C13 C14 C12 9.6(15)
C18 C13 C14 C12 -169.4(9)
N3 C12 C14 C13 -4.3(17)
N3 C12 C14 C15 -176.7(10)
C13 C14 C15 C16 -0.9(16)
C12 C14 C15 C16 171.7(10)
C14 C15 C16 C17 -2.3(18)
C15 C16 C17 C18 3.5(18)
C16 C17 C18 O4 177.0(10)
C16 C17 C18 C13 -1.6(17)
O2 C13 C18 O4 0.5(12)
C14 C13 C18 O4 179.6(8)
O2 C13 C18 C17 179.3(9)
C14 C13 C18 C17 -1.6(15)
O5 C21 C22 C23 -178.4(8)
C26 C21 C22 C23 5.0(14)
O5 C21 C22 O7 0.9(12)
C26 C21 C22 O7 -175.7(8)
O7 C22 C23 C24 179.7(9)
C21 C22 C23 C24 -1.2(15)
C22 C23 C24 C25 -1.9(17)
C23 C24 C25 C26 1.0(17)
O5 C21 C26 C25 177.7(9)
C22 C21 C26 C25 -5.9(13)
O5 C21 C26 C27 -6.4(14)
C22 C21 C26 C27 170.0(9)
C24 C25 C26 C21 3.0(15)
C24 C25 C26 C27 -173.0(10)
C21 C26 C27 N4 6.9(15)
C25 C26 C27 N4 -177.2(9)
N4 C28 C29 N5 145.0(8)
N5 C30 C31 N6 -49.1(11)
O6 C33 C34 C35 -178.8(8)
C38 C33 C34 C35 1.7(13)
O6 C33 C34 C32 1.6(14)
C38 C33 C34 C32 -177.8(8)
N6 C32 C34 C35 -174.4(9)
N6 C32 C34 C33 5.2(15)
C33 C34 C35 C36 -1.2(14)
C32 C34 C35 C36 178.4(9)
C34 C35 C36 C37 -0.4(15)
C35 C36 C37 C38 1.6(14)
C36 C37 C38 O8 178.7(9)
C36 C37 C38 C33 -1.0(14)
O6 C33 C38 C37 179.9(8)
C34 C33 C38 C37 -0.6(13)
O6 C33 C38 O8 0.1(11)
C34 C33 C38 O8 179.6(7)
N7 C41 C42 O9 -49.1(12)
N7 C43 C44 O10 -34.3(11)
N7 C45 C46 O11 -56.3(11)
N8 C47 C48 O12 -49.8(10)
N8 C49 C50 O13 -33.5(10)
N8 C51 C52 O14 -54.4(11)
C6 C7 N1 C8 -171.5(8)
C6 C7 N1 Cu1 9.8(13)
C9 C8 N1 C7 112.9(9)
C9 C8 N1 Cu1 -68.3(9)
C11 C10 N2 C9 79.7(11)
C11 C10 N2 Cu2 -45.7(10)
C8 C9 N2 C10 62.6(11)
C8 C9 N2 Cu2 -175.8(7)
C14 C12 N3 C11 175.1(10)
C14 C12 N3 Cu2 -11.5(16)
C10 C11 N3 C12 150.8(10)
C10 C11 N3 Cu2 -23.3(12)
C26 C27 N4 C28 -172.2(9)
C26 C27 N4 Cu1 9.9(14)
C29 C28 N4 C27 112.4(9)
C29 C28 N4 Cu1 -69.5(8)
C28 C29 N5 C30 60.1(10)
C28 C29 N5 Cu3 -177.8(6)
C31 C30 N5 C29 153.4(8)
C31 C30 N5 Cu3 28.1(9)
C34 C32 N6 C31 177.7(9)
C34 C32 N6 Cu3 -4.3(15)
C30 C31 N6 C32 -134.5(9)
C30 C31 N6 Cu3 47.1(9)
C44 C43 N7 C45 171.1(8)
C44 C43 N7 C41 -64.5(10)
C44 C43 N7 Gd1 49.4(9)
C46 C45 N7 C43 -89.8(10)
C46 C45 N7 C41 146.3(9)
C46 C45 N7 Gd1 28.1(10)
C42 C41 N7 C43 164.5(8)
C42 C41 N7 C45 -71.7(10)
C42 C41 N7 Gd1 50.4(9)
C52 C51 N8 C49 -87.7(9)
C52 C51 N8 C47 145.8(8)
C52 C51 N8 Gd2 29.4(9)
C50 C49 N8 C51 173.5(7)
C50 C49 N8 C47 -60.0(9)
C50 C49 N8 Gd2 50.0(8)
C48 C47 N8 C51 -67.2(9)
C48 C47 N8 C49 167.4(7)
C48 C47 N8 Gd2 56.4(8)
C6 C1 O1 Cu1 -20.1(12)
C2 C1 O1 Cu1 160.1(6)
C14 C13 O2 Cu2 1.3(13)
C18 C13 O2 Cu2 -179.6(6)
C14 C13 O2 Gd1 174.3(7)
C18 C13 O2 Gd1 -6.6(11)
C3 C2 O3 C19 -10.6(14)
C1 C2 O3 C19 171.2(8)
C17 C18 O4 C20 19.6(14)
C13 C18 O4 C20 -161.7(9)
C17 C18 O4 Gd1 -173.9(8)
C13 C18 O4 Gd1 4.8(10)
C26 C21 O5 Cu1 -11.6(13)
C22 C21 O5 Cu1 172.1(6)
C34 C33 O6 Cu3 -8.8(12)
C38 C33 O6 Cu3 170.6(6)
C34 C33 O6 Gd2 173.0(6)
C38 C33 O6 Gd2 -7.6(11)
C23 C22 O7 C39 -12.1(14)
C21 C22 O7 C39 168.7(9)
C37 C38 O8 C40 10.6(13)
C33 C38 O8 C40 -169.6(7)
C37 C38 O8 Gd2 -173.6(7)
C33 C38 O8 Gd2 6.2(9)
C41 C42 O9 Cu2 157.9(7)
C41 C42 O9 Gd1 20.8(11)
C43 C44 O10 Gd2 163.7(6)
C43 C44 O10 Gd1 -2.6(10)
C45 C46 O11 Gd1 56.3(9)
C47 C48 O12 Cu3 154.0(6)
C47 C48 O12 Gd2 14.2(10)
C49 C50 O13 Gd1 155.2(6)
C49 C50 O13 Gd2 -5.2(9)
C51 C52 O14 Gd2 52.5(9)
